data_4314107
loop_
_publ_author_name
'Song-Song Bao'
'Li-Min Zheng'
'Yong-Jiang Liu'
'Wei Xu'
'Shouhua Feng'

_publ_section_title
;
 Sodium Cobalt Aminomethylidenediphosphonate with a Novel Open Framework
 Structure
;
_journal_name_full 'Inorganic Chemistry'
_journal_page_first 5037
_journal_page_last 5039
_journal_paper_doi 10.1021/ic0344158
_journal_volume 42
_journal_year 2003
_chemical_formula_sum 'C2 H15.8 Co2 N2 Na O15.4 P4'
_chemical_formula_weight 579.10
_chemical_name_systematic
; 
 ? 
;
_space_group_IT_number 15
_symmetry_cell_setting monoclinic
_symmetry_space_group_name_Hall '-C 2yc'
_symmetry_space_group_name_H-M 'C 1 2/c 1'
_atom_sites_solution_hydrogens geom
_atom_sites_solution_primary direct
_atom_sites_solution_secondary difmap
_audit_creation_method SHELXL-97
_cell_angle_alpha 90.00
_cell_angle_beta 102.593(4)
_cell_angle_gamma 90.00
_cell_formula_units_Z 4
_cell_length_a 18.772(4)
_cell_length_b 9.4174(19)
_cell_length_c 9.6117(19)
_cell_measurement_reflns_used 714
_cell_measurement_temperature 293(2)
_cell_measurement_theta_max 22.254
_cell_measurement_theta_min 2.431
_cell_volume 1658.3(6)
_computing_cell_refinement 'Bruker SAINT software (Bruker, 1999)'
_computing_data_collection 'Siemens SMART software (Siemens, 1996)'
_computing_data_reduction 'Bruker SAINT software (Bruker, 1999)'
_computing_structure_refinement 'SHELXL-97 (Sheldrick, 1997)'
_computing_structure_solution 'SHELXS-97 (Sheldrick, 1997)'
_diffrn_ambient_temperature 293(2)
_diffrn_detector_area_resol_mean 4K
_diffrn_measured_fraction_theta_full 0.965
_diffrn_measured_fraction_theta_max 0.965
_diffrn_measurement_device_type 'Bruker SMART APEX CCD'
_diffrn_measurement_method CCD
_diffrn_radiation_monochromator graphite
_diffrn_radiation_source 'fine-focus sealed tube'
_diffrn_radiation_type MoK\a
_diffrn_radiation_wavelength 0.71073
_diffrn_reflns_av_R_equivalents 0.0586
_diffrn_reflns_av_sigmaI/netI 0.1176
_diffrn_reflns_limit_h_max 23
_diffrn_reflns_limit_h_min -24
_diffrn_reflns_limit_k_max 12
_diffrn_reflns_limit_k_min 0
_diffrn_reflns_limit_l_max 12
_diffrn_reflns_limit_l_min 0
_diffrn_reflns_number 5036
_diffrn_reflns_theta_full 28.07
_diffrn_reflns_theta_max 28.07
_diffrn_reflns_theta_min 2.22
_diffrn_standards_decay_% 0.0
_exptl_absorpt_coefficient_mu 2.496
_exptl_absorpt_correction_T_max 0.84121
_exptl_absorpt_correction_T_min 0.76495
_exptl_absorpt_correction_type empirical
_exptl_crystal_colour purple-red
_exptl_crystal_density_diffrn 2.319
_exptl_crystal_density_method 'not measured'
_exptl_crystal_description Needle
_exptl_crystal_F_000 1160
_exptl_crystal_size_max 0.20
_exptl_crystal_size_mid 0.05
_exptl_crystal_size_min 0.05
_refine_diff_density_max 0.975
_refine_diff_density_min -0.726
_refine_diff_density_rms 0.157
_refine_ls_extinction_method none
_refine_ls_goodness_of_fit_ref 0.991
_refine_ls_hydrogen_treatment mixed
_refine_ls_matrix_type full
_refine_ls_number_parameters 134
_refine_ls_number_reflns 1951
_refine_ls_number_restraints 0
_refine_ls_restrained_S_all 0.991
_refine_ls_R_factor_all 0.0928
_refine_ls_R_factor_gt 0.0555
_refine_ls_shift/su_max 0.000
_refine_ls_shift/su_mean 0.000
_refine_ls_structure_factor_coef Fsqd
_refine_ls_weighting_details 'calc w=1/[\s^2^(Fo^2^)+(0.0535P)^2^+0.0000P] where P=(Fo^2^+2Fc^2^)/3'
_refine_ls_weighting_scheme calc
_refine_ls_wR_factor_gt 0.1241
_refine_ls_wR_factor_ref 0.1323
_reflns_number_gt 1271
_reflns_number_total 1951
_reflns_threshold_expression >2sigma(I)
_cod_data_source_file ic0344158si20030419_082746.cif
_cod_data_source_block NaCo2{NH3CH(PO3)(PO3H0.5)}2(H2O)2.1.4H2O
_cod_depositor_comments
;
The following automatic conversions were performed:

'_symmetry_cell_setting' value 'Monoclinic' changed to 'monoclinic'
according to the built-in table from CIF Core dictionary named
'cif_core.dic' version 2.4.1 from
2010-06-29.

'_exptl_absorpt_correction_type' value 'Empirical'
changed to 'empirical' according to the built-in table from CIF Core
dictionary named 'cif_core.dic' version 2.4.1 from 2010-06-29.

Automatic conversion script
Id: cif_fix_values 1646 2011-03-28 12:23:43Z adriana 
;
_cod_original_cell_volume 1658.4(6)
_cod_original_formula_sum 'C2 H15.80 Co2 N2 Na O15.40 P4'
_cod_database_code 4314107

loop_
_symmetry_equiv_pos_as_xyz
'x, y, z'
'-x, y, -z+1/2'
'x+1/2, y+1/2, z'
'-x+1/2, y+1/2, -z+1/2'
'-x, -y, -z'
'x, -y, z-1/2'
'-x+1/2, -y+1/2, -z'
'x+1/2, -y+1/2, z-1/2'

loop_
_atom_site_label
_atom_site_type_symbol
_atom_site_fract_x
_atom_site_fract_y
_atom_site_fract_z
_atom_site_U_iso_or_equiv
_atom_site_adp_type
_atom_site_occupancy
_atom_site_symmetry_multiplicity
_atom_site_calc_flag
_atom_site_refinement_flags
_atom_site_disorder_assembly
_atom_site_disorder_group
Co1 Co 0.17167(5) 0.02962(9) 0.39255(8) 0.0145(3) Uani 1 1 d . . .
Na1 Na 0.0000 0.1225(4) 0.2500 0.0303(10) Uani 1 2 d S . .
P1 P 0.24755(9) 0.18215(16) 0.70432(17) 0.0127(4) Uani 1 1 d . A .
P2 P 0.08370(9) 0.15761(17) 0.61544(16) 0.0153(4) Uani 1 1 d . A .
O1 O 0.2450(2) 0.0897(4) 0.5745(4) 0.0191(10) Uani 1 1 d . . .
O2 O 0.2523(2) 0.0971(4) 0.8393(4) 0.0185(10) Uani 1 1 d . . .
O3 O 0.3071(2) 0.2932(4) 0.7248(4) 0.0183(10) Uani 1 1 d . . .
O4 O 0.0835(2) 0.1290(4) 0.4608(4) 0.0167(10) Uani 1 1 d . . .
O5 O 0.0937(2) 0.0304(4) 0.7113(4) 0.0199(10) Uani 1 1 d . . .
O6 O 0.0146(2) 0.2406(5) 0.6283(5) 0.0245(11) Uani 1 1 d . . .
H6 H 0.0000 0.224(9) 0.7500 0.034 Uiso 1 2 d S . .
O1W O 0.1384(2) -0.1595(5) 0.4929(4) 0.0217(10) Uani 1 1 d G . .
H1WA H 0.1526 -0.1903 0.5832 0.030 Uiso 1 1 d G . .
H1WB H 0.0917 -0.1328 0.4621 0.030 Uiso 1 1 d G . .
C1 C 0.1608(3) 0.2769(6) 0.6751(6) 0.0148(13) Uani 1 1 d . . .
N1 N 0.1587(4) 0.3633(8) 0.8028(8) 0.0138(17) Uani 0.65 1 d P A -1
H1A H 0.1983 0.4178 0.8238 0.021 Uiso 0.65 1 calc PR A -1
H1B H 0.1575 0.3061 0.8760 0.021 Uiso 0.65 1 calc PR A -1
H1C H 0.1190 0.4177 0.7853 0.021 Uiso 0.65 1 calc PR A -1
N1' N 0.1512(5) 0.3869(9) 0.5875(11) 0.020(4) Uani 0.35 1 d P A -2
H1'A H 0.1881 0.4475 0.6136 0.029 Uiso 0.35 1 calc PR A -2
H1'B H 0.1095 0.4301 0.5909 0.029 Uiso 0.35 1 calc PR A -2
H1'C H 0.1496 0.3571 0.4990 0.029 Uiso 0.35 1 calc PR A -2
O2W O 0.0636(5) 0.3731(9) 0.2154(11) 0.053(3) Uani 0.50 1 d PR . .
H2WA H 0.0504 0.4180 0.1206 0.074 Uiso 0.50 1 d PR . .
H2WB H 0.0360 0.4078 0.2857 0.074 Uiso 0.50 1 d PR . .
O3W O 0.0000(5) 0.4999(9) 0.0000(11) 0.082(8) Uiso 0.40 2 d SPR . .

loop_
_atom_site_aniso_label
_atom_site_aniso_U_11
_atom_site_aniso_U_22
_atom_site_aniso_U_33
_atom_site_aniso_U_23
_atom_site_aniso_U_13
_atom_site_aniso_U_12
Co1 0.0153(5) 0.0169(4) 0.0115(4) -0.0010(4) 0.0029(3) -0.0001(4)
Na1 0.025(2) 0.047(2) 0.016(2) 0.000 -0.0012(17) 0.000
P1 0.0136(9) 0.0134(8) 0.0113(8) 0.0002(6) 0.0033(6) -0.0003(7)
P2 0.0132(9) 0.0210(9) 0.0119(8) 0.0004(7) 0.0032(7) 0.0027(7)
O1 0.017(2) 0.022(2) 0.017(2) -0.0052(19) 0.0017(19) 0.000(2)
O2 0.018(2) 0.023(2) 0.016(2) 0.0086(19) 0.0062(19) 0.001(2)
O3 0.020(2) 0.017(2) 0.016(2) 0.0024(19) 0.0011(19) -0.0076(19)
O4 0.017(2) 0.021(2) 0.011(2) -0.0020(19) 0.0006(18) 0.000(2)
O5 0.017(2) 0.022(2) 0.020(2) 0.005(2) 0.0037(19) 0.000(2)
O6 0.018(3) 0.034(3) 0.024(3) 0.007(2) 0.010(2) 0.011(2)
O1W 0.024(3) 0.027(3) 0.014(2) 0.005(2) 0.003(2) 0.005(2)
C1 0.016(3) 0.013(3) 0.013(3) -0.002(3) -0.001(3) 0.004(3)
N1 0.010(4) 0.011(4) 0.019(4) 0.000(3) 0.002(3) 0.001(3)
N1' 0.014(8) 0.025(8) 0.023(8) -0.013(7) 0.008(7) -0.013(7)
O2W 0.025(6) 0.045(6) 0.092(10) 0.012(7) 0.022(6) 0.009(6)

loop_
_atom_type_symbol
_atom_type_description
_atom_type_scat_dispersion_real
_atom_type_scat_dispersion_imag
_atom_type_scat_source
C C 0.0033 0.0016 'International Tables Vol C Tables 4.2.6.8 and 6.1.1.4'
H H 0.0000 0.0000 'International Tables Vol C Tables 4.2.6.8 and 6.1.1.4'
N N 0.0061 0.0033 'International Tables Vol C Tables 4.2.6.8 and 6.1.1.4'
O O 0.0106 0.0060 'International Tables Vol C Tables 4.2.6.8 and 6.1.1.4'
P P 0.1023 0.0942 'International Tables Vol C Tables 4.2.6.8 and 6.1.1.4'
Co Co 0.3494 0.9721 'International Tables Vol C Tables 4.2.6.8 and 6.1.1.4'
Na Na 0.0362 0.0249 'International Tables Vol C Tables 4.2.6.8 and 6.1.1.4'

loop_
_geom_angle_atom_site_label_1
_geom_angle_atom_site_label_2
_geom_angle_atom_site_label_3
_geom_angle
_geom_angle_site_symmetry_1
_geom_angle_site_symmetry_3
_geom_angle_publ_flag
O1 Co1 O2 88.77(16) . 6 ?
O1 Co1 O5 177.82(16) . 6 ?
O2 Co1 O5 93.14(16) 6 6 ?
O1 Co1 O3 93.88(16) . 7_556 ?
O2 Co1 O3 95.15(16) 6 7_556 ?
O5 Co1 O3 87.01(16) 6 7_556 ?
O1 Co1 O4 92.20(15) . . ?
O2 Co1 O4 170.81(16) 6 . ?
O5 Co1 O4 85.75(16) 6 . ?
O3 Co1 O4 93.91(16) 7_556 . ?
O1 Co1 O1W 92.97(17) . . ?
O2 Co1 O1W 86.23(16) 6 . ?
O5 Co1 O1W 86.10(17) 6 . ?
O3 Co1 O1W 173.04(17) 7_556 . ?
O4 Co1 O1W 84.59(15) . . ?
O1 Co1 Na1 133.32(12) . . ?
O2 Co1 Na1 137.82(12) 6 . ?
O5 Co1 Na1 44.84(12) 6 . ?
O3 Co1 Na1 81.41(13) 7_556 . ?
O4 Co1 Na1 42.54(11) . . ?
O1W Co1 Na1 92.98(13) . . ?
O4 Na1 O4 177.0(3) 2 . ?
O4 Na1 O5 76.38(15) 2 5_556 ?
O4 Na1 O5 105.54(16) . 5_556 ?
O4 Na1 O5 105.54(16) 2 6 ?
O4 Na1 O5 76.38(15) . 6 ?
O5 Na1 O5 105.0(2) 5_556 6 ?
O4 Na1 O2W 96.0(3) 2 . ?
O4 Na1 O2W 81.3(3) . . ?
O5 Na1 O2W 156.4(2) 5_556 . ?
O5 Na1 O2W 98.6(2) 6 . ?
O4 Na1 O2W 81.3(3) 2 2 ?
O4 Na1 O2W 96.0(3) . 2 ?
O5 Na1 O2W 98.6(2) 5_556 2 ?
O5 Na1 O2W 156.4(2) 6 2 ?
O2W Na1 O2W 58.0(4) . 2 ?
O4 Na1 Co1 39.12(10) 2 2 ?
O4 Na1 Co1 142.16(11) . 2 ?
O5 Na1 Co1 38.63(10) 5_556 2 ?
O5 Na1 Co1 117.47(15) 6 2 ?
O2W Na1 Co1 126.4(2) . 2 ?
O2W Na1 Co1 82.30(19) 2 2 ?
O4 Na1 Co1 142.16(11) 2 . ?
O4 Na1 Co1 39.12(10) . . ?
O5 Na1 Co1 117.47(15) 5_556 . ?
O5 Na1 Co1 38.63(10) 6 . ?
O2W Na1 Co1 82.30(19) . . ?
O2W Na1 Co1 126.4(2) 2 . ?
Co1 Na1 Co1 149.55(14) 2 . ?
O2 P1 O3 110.6(2) . . ?
O2 P1 O1 112.8(2) . . ?
O3 P1 O1 113.3(2) . . ?
O2 P1 C1 106.0(3) . . ?
O3 P1 C1 106.9(3) . . ?
O1 P1 C1 106.7(3) . . ?
O5 P2 O4 115.8(2) . . ?
O5 P2 O6 110.5(2) . . ?
O4 P2 O6 110.4(2) . . ?
O5 P2 C1 108.3(3) . . ?
O4 P2 C1 104.5(3) . . ?
O6 P2 C1 106.7(3) . . ?
P1 O1 Co1 139.0(3) . . ?
P1 O2 Co1 127.3(3) . 6_556 ?
P1 O3 Co1 134.5(3) . 7_556 ?
P2 O4 Co1 123.2(2) . . ?
P2 O4 Na1 137.2(2) . . ?
Co1 O4 Na1 98.34(16) . . ?
P2 O5 Co1 134.3(3) . 6_556 ?
P2 O5 Na1 125.9(3) . 5_556 ?
Co1 O5 Na1 96.53(16) 6_556 5_556 ?
N1' C1 N1 94.2(6) . . ?
N1' C1 P2 107.1(5) . . ?
N1 C1 P2 115.9(5) . . ?
N1' C1 P1 118.3(5) . . ?
N1 C1 P1 109.0(5) . . ?
P2 C1 P1 111.6(3) . . ?

loop_
_geom_bond_atom_site_label_1
_geom_bond_atom_site_label_2
_geom_bond_distance
_geom_bond_site_symmetry_2
_geom_bond_publ_flag
Co1 O1 2.055(4) . ?
Co1 O2 2.077(4) 6 ?
Co1 O5 2.094(4) 6 ?
Co1 O3 2.100(4) 7_556 ?
Co1 O4 2.125(4) . ?
Co1 O1W 2.180(4) . ?
Co1 Na1 3.3322(15) . ?
Na1 O4 2.277(4) 2 ?
Na1 O4 2.277(4) . ?
Na1 O5 2.365(5) 5_556 ?
Na1 O5 2.365(5) 6 ?
Na1 O2W 2.697(9) . ?
Na1 O2W 2.697(9) 2 ?
Na1 Co1 3.3322(15) 2 ?
P1 O2 1.511(4) . ?
P1 O3 1.512(4) . ?
P1 O1 1.514(4) . ?
P1 C1 1.824(6) . ?
P2 O5 1.498(4) . ?
P2 O4 1.510(4) . ?
P2 O6 1.542(4) . ?
P2 C1 1.823(6) . ?
O2 Co1 2.077(4) 6_556 ?
O3 Co1 2.100(4) 7_556 ?
O5 Co1 2.094(4) 6_556 ?
O5 Na1 2.365(5) 5_556 ?
C1 N1' 1.322(10) . ?
C1 N1 1.480(9) . ?

loop_
_geom_hbond_atom_site_label_D
_geom_hbond_atom_site_label_H
_geom_hbond_atom_site_label_A
_geom_hbond_distance_DH
_geom_hbond_distance_HA
_geom_hbond_distance_DA
_geom_hbond_angle_DHA
_geom_hbond_site_symmetry_A
O6 H6 O6 1.265 1.746(4) 2.515(8) 167.4(4) 2_556
O1W H1WA O3 0.90 1.84 2.720(6) 164.8 4_546
O1W H1WB O6 0.90 2.24 2.956(6) 136.5 5_556
N1 H1A O1 0.89 2.06 2.877(9) 151.6 4_556
N1 H1B O1W 0.89 1.86 2.734(8) 165.0 6_556
N1 H1C O2W 0.89 2.26 3.067(11) 150.5 6_566
N1' H1'A O2 0.89 1.79 2.672(9) 168.1 4_556
N1' H1'B O3W 0.89 2.15 2.976(16) 153.5 2
N1' H1'C O1 0.89 2.30 2.754(9) 111.9 7_556
O2W H2WA O3W 0.99 1.53 2.462 154.5 .
O2W H2WB O2W 0.99 1.90 2.615(16) 126.8 2

loop_
_geom_torsion_atom_site_label_1
_geom_torsion_atom_site_label_2
_geom_torsion_atom_site_label_3
_geom_torsion_atom_site_label_4
_geom_torsion
_geom_torsion_site_symmetry_1
_geom_torsion_site_symmetry_2
_geom_torsion_site_symmetry_3
_geom_torsion_site_symmetry_4
_geom_torsion_publ_flag
O1 Co1 Na1 O4 157.3(3) . . . 2 ?
O2 Co1 Na1 O4 -18.1(4) 6 . . 2 ?
O5 Co1 Na1 O4 -24.3(3) 6 . . 2 ?
O3 Co1 Na1 O4 70.1(3) 7_556 . . 2 ?
O4 Co1 Na1 O4 175.6(4) . . . 2 ?
O1W Co1 Na1 O4 -105.8(3) . . . 2 ?
O1 Co1 Na1 O4 -18.2(2) . . . . ?
O2 Co1 Na1 O4 166.3(2) 6 . . . ?
O5 Co1 Na1 O4 160.1(2) 6 . . . ?
O3 Co1 Na1 O4 -105.5(2) 7_556 . . . ?
O1W Co1 Na1 O4 78.7(2) . . . . ?
O1 Co1 Na1 O5 -99.0(2) . . . 5_556 ?
O2 Co1 Na1 O5 85.6(2) 6 . . 5_556 ?
O5 Co1 Na1 O5 79.4(3) 6 . . 5_556 ?
O3 Co1 Na1 O5 173.78(17) 7_556 . . 5_556 ?
O4 Co1 Na1 O5 -80.8(2) . . . 5_556 ?
O1W Co1 Na1 O5 -2.08(18) . . . 5_556 ?
O1 Co1 Na1 O5 -178.3(2) . . . 6 ?
O2 Co1 Na1 O5 6.2(3) 6 . . 6 ?
O3 Co1 Na1 O5 94.4(2) 7_556 . . 6 ?
O4 Co1 Na1 O5 -160.1(2) . . . 6 ?
O1W Co1 Na1 O5 -81.4(2) . . . 6 ?
O1 Co1 Na1 O2W 67.5(3) . . . . ?
O2 Co1 Na1 O2W -108.0(3) 6 . . . ?
O5 Co1 Na1 O2W -114.2(3) 6 . . . ?
O3 Co1 Na1 O2W -19.8(2) 7_556 . . . ?
O4 Co1 Na1 O2W 85.7(3) . . . . ?
O1W Co1 Na1 O2W 164.4(2) . . . . ?
O1 Co1 Na1 O2W 27.3(3) . . . 2 ?
O2 Co1 Na1 O2W -148.1(3) 6 . . 2 ?
O5 Co1 Na1 O2W -154.4(3) 6 . . 2 ?
O3 Co1 Na1 O2W -59.9(3) 7_556 . . 2 ?
O4 Co1 Na1 O2W 45.5(3) . . . 2 ?
O1W Co1 Na1 O2W 124.2(3) . . . 2 ?
O1 Co1 Na1 Co1 -130.45(17) . . . 2 ?
O2 Co1 Na1 Co1 54.12(18) 6 . . 2 ?
O5 Co1 Na1 Co1 47.89(17) 6 . . 2 ?
O3 Co1 Na1 Co1 142.32(11) 7_556 . . 2 ?
O4 Co1 Na1 Co1 -112.23(17) . . . 2 ?
O1W Co1 Na1 Co1 -33.55(12) . . . 2 ?
O2 P1 O1 Co1 108.8(4) . . . . ?
O3 P1 O1 Co1 -124.6(4) . . . . ?
C1 P1 O1 Co1 -7.2(5) . . . . ?
O2 Co1 O1 P1 -178.5(4) 6 . . . ?
O5 Co1 O1 P1 -28(5) 6 . . . ?
O3 Co1 O1 P1 86.5(4) 7_556 . . . ?
O4 Co1 O1 P1 -7.6(4) . . . . ?
O1W Co1 O1 P1 -92.3(4) . . . . ?
Na1 Co1 O1 P1 4.6(5) . . . . ?
O3 P1 O2 Co1 162.5(3) . . . 6_556 ?
O1 P1 O2 Co1 -69.5(3) . . . 6_556 ?
C1 P1 O2 Co1 46.9(4) . . . 6_556 ?
O2 P1 O3 Co1 -168.2(3) . . . 7_556 ?
O1 P1 O3 Co1 64.0(4) . . . 7_556 ?
C1 P1 O3 Co1 -53.3(4) . . . 7_556 ?
O5 P2 O4 Co1 -57.7(4) . . . . ?
O6 P2 O4 Co1 175.8(3) . . . . ?
C1 P2 O4 Co1 61.4(3) . . . . ?
O5 P2 O4 Na1 106.7(4) . . . . ?
O6 P2 O4 Na1 -19.8(5) . . . . ?
C1 P2 O4 Na1 -134.2(4) . . . . ?
O1 Co1 O4 P2 -23.8(3) . . . . ?
O2 Co1 O4 P2 72.1(11) 6 . . . ?
O5 Co1 O4 P2 155.5(3) 6 . . . ?
O3 Co1 O4 P2 -117.8(3) 7_556 . . . ?
O1W Co1 O4 P2 69.0(3) . . . . ?
Na1 Co1 O4 P2 169.4(4) . . . . ?
O1 Co1 O4 Na1 166.84(18) . . . . ?
O2 Co1 O4 Na1 -97.2(10) 6 . . . ?
O5 Co1 O4 Na1 -13.91(18) 6 . . . ?
O3 Co1 O4 Na1 72.79(19) 7_556 . . . ?
O1W Co1 O4 Na1 -100.39(19) . . . . ?
O4 Na1 O4 P2 76.4(4) 2 . . . ?
O5 Na1 O4 P2 -52.2(4) 5_556 . . . ?
O5 Na1 O4 P2 -154.3(4) 6 . . . ?
O2W Na1 O4 P2 104.7(4) . . . . ?
O2W Na1 O4 P2 48.4(4) 2 . . . ?
Co1 Na1 O4 P2 -36.8(6) 2 . . . ?
Co1 Na1 O4 P2 -166.9(5) . . . . ?
O4 Na1 O4 Co1 -116.68(13) 2 . . . ?
O5 Na1 O4 Co1 114.63(18) 5_556 . . . ?
O5 Na1 O4 Co1 12.62(16) 6 . . . ?
O2W Na1 O4 Co1 -88.4(2) . . . . ?
O2W Na1 O4 Co1 -144.7(2) 2 . . . ?
Co1 Na1 O4 Co1 130.1(2) 2 . . . ?
O4 P2 O5 Co1 119.5(3) . . . 6_556 ?
O6 P2 O5 Co1 -114.0(4) . . . 6_556 ?
C1 P2 O5 Co1 2.5(4) . . . 6_556 ?
O4 P2 O5 Na1 -86.0(3) . . . 5_556 ?
O6 P2 O5 Na1 40.5(4) . . . 5_556 ?
C1 P2 O5 Na1 157.0(3) . . . 5_556 ?
O5 P2 C1 N1' 179.0(5) . . . . ?
O4 P2 C1 N1' 55.0(5) . . . . ?
O6 P2 C1 N1' -62.0(5) . . . . ?
O5 P2 C1 N1 -77.5(5) . . . . ?
O4 P2 C1 N1 158.5(5) . . . . ?
O6 P2 C1 N1 41.5(5) . . . . ?
O5 P2 C1 P1 48.1(4) . . . . ?
O4 P2 C1 P1 -76.0(3) . . . . ?
O6 P2 C1 P1 167.1(3) . . . . ?
O2 P1 C1 N1' 162.3(6) . . . . ?
O3 P1 C1 N1' 44.3(6) . . . . ?
O1 P1 C1 N1' -77.2(6) . . . . ?
O2 P1 C1 N1 56.4(5) . . . . ?
O3 P1 C1 N1 -61.6(5) . . . . ?
O1 P1 C1 N1 176.9(4) . . . . ?
O2 P1 C1 P2 -72.8(3) . . . . ?
O3 P1 C1 P2 169.2(3) . . . . ?
O1 P1 C1 P2 47.7(4) . . . . ?
